data_2224542
loop_
_publ_author_name
'Li, Bailin'

_publ_section_title
;
 (<i>E</i>)-1-Bromo-4-(2-nitroprop-1-enyl)benzene
;
_journal_coeditor_code ZQ2017
_journal_issue 12
_journal_name_full 'Acta Crystallographica Section E'
_journal_page_first o3174
_journal_paper_doi 10.1107/S1600536809048910
_journal_volume 65
_journal_year 2009
_chemical_formula_iupac 'C9 H8 Br N O2'
_chemical_formula_moiety 'C9 H8 Br N O2'
_chemical_formula_sum 'C9 H8 Br N O2'
_chemical_formula_weight 242.07
_chemical_name_systematic
;
(<i>E</i>)-1-Bromo-4-(2-nitroprop-1-enyl)benzene
;
_space_group_IT_number 2
_symmetry_cell_setting triclinic
_symmetry_space_group_name_Hall '-P 1'
_symmetry_space_group_name_H-M 'P -1'
_atom_sites_solution_hydrogens geom
_atom_sites_solution_primary direct
_atom_sites_solution_secondary difmap
_cell_angle_alpha 105.435(2)
_cell_angle_beta 95.087(2)
_cell_angle_gamma 104.323(2)
_cell_formula_units_Z 2
_cell_length_a 6.9787(5)
_cell_length_b 7.4123(5)
_cell_length_c 9.7659(6)
_cell_measurement_reflns_used 3184
_cell_measurement_temperature 296.0(10)
_cell_measurement_theta_max 27.4
_cell_measurement_theta_min 3.1
_cell_volume 465.32(5)
_computing_cell_refinement 'PROCESS-AUTO (Rigaku, 2006)'
_computing_data_collection 'PROCESS-AUTO (Rigaku, 2006)'
_computing_data_reduction 'CrystalStructure (Rigaku/MSC, 2007)'
_computing_molecular_graphics 'ORTEP-3 for Windows (Farrugia, 1997)'
_computing_publication_material 'WinGX (Farrugia, 1999)'
_computing_structure_refinement 'SHELXL97 (Sheldrick, 2008)'
_computing_structure_solution 'SHELXL97 (Sheldrick, 2008)'
_diffrn_ambient_temperature 296.0(10)
_diffrn_detector_area_resol_mean 10.00
_diffrn_measured_fraction_theta_full 0.992
_diffrn_measured_fraction_theta_max 0.992
_diffrn_measurement_device_type 'Rigaku R-AXIS RAPID'
_diffrn_measurement_method \w
_diffrn_radiation_monochromator graphite
_diffrn_radiation_source 'rolling anode'
_diffrn_radiation_type MoK\a
_diffrn_radiation_wavelength 0.71073
_diffrn_reflns_av_R_equivalents 0.0274
_diffrn_reflns_av_sigmaI/netI 0.0386
_diffrn_reflns_limit_h_max 9
_diffrn_reflns_limit_h_min -9
_diffrn_reflns_limit_k_max 8
_diffrn_reflns_limit_k_min -9
_diffrn_reflns_limit_l_max 12
_diffrn_reflns_limit_l_min -12
_diffrn_reflns_number 4605
_diffrn_reflns_theta_full 27.43
_diffrn_reflns_theta_max 27.43
_diffrn_reflns_theta_min 3.05
_exptl_absorpt_coefficient_mu 4.381
_exptl_absorpt_correction_T_max 0.703
_exptl_absorpt_correction_T_min 0.388
_exptl_absorpt_correction_type multi-scan
_exptl_absorpt_process_details '(ABSCOR; Higashi, 1995)'
_exptl_crystal_colour yellow
_exptl_crystal_density_diffrn 1.728
_exptl_crystal_density_method 'not measured'
_exptl_crystal_description platelet
_exptl_crystal_F_000 240
_exptl_crystal_size_max 0.21
_exptl_crystal_size_mid 0.19
_exptl_crystal_size_min 0.08
_refine_diff_density_max 0.458
_refine_diff_density_min -0.708
_refine_ls_extinction_coef 0.0149(13)
_refine_ls_extinction_expression Fc^*^=kFc[1+0.001xFc^2^\l^3^/sin(2\q)]^-1/4^
_refine_ls_extinction_method 'SHELXL97 (Sheldrick, 2008)'
_refine_ls_goodness_of_fit_ref 1.001
_refine_ls_hydrogen_treatment constr
_refine_ls_matrix_type full
_refine_ls_number_parameters 120
_refine_ls_number_reflns 2112
_refine_ls_number_restraints 0
_refine_ls_restrained_S_all 1.001
_refine_ls_R_factor_all 0.0765
_refine_ls_R_factor_gt 0.0346
_refine_ls_shift/su_max 0.000
_refine_ls_shift/su_mean 0.000
_refine_ls_structure_factor_coef Fsqd
_refine_ls_weighting_details 'w=1/[\s^2^(Fo^2^)+(0.0120P)^2^+0.9500P] where P=(Fo^2^+2Fc^2^)/3'
_refine_ls_weighting_scheme calc
_refine_ls_wR_factor_gt 0.0664
_refine_ls_wR_factor_ref 0.0944
_reflns_number_gt 1303
_reflns_number_total 2112
_reflns_threshold_expression I>2\s(I)
_cod_data_source_file zq2017.cif
_cod_data_source_block I
_cod_original_cell_volume 465.31(5)
_cod_database_code 2224542
_cod_database_fobs_code 2224542

loop_
_symmetry_equiv_pos_as_xyz
'x, y, z'
'-x, -y, -z'

loop_
_atom_site_type_symbol
_atom_site_label
_atom_site_fract_x
_atom_site_fract_y
_atom_site_fract_z
_atom_site_U_iso_or_equiv
_atom_site_adp_type
_atom_site_calc_flag
_atom_site_refinement_flags
_atom_site_occupancy
_atom_site_disorder_assembly
_atom_site_disorder_group
Br Br1 0.90197(7) 0.24927(9) 0.09032(5) 0.0754(2) Uani d . 1 . .
N N1 0.2076(6) 0.2311(6) 0.7592(4) 0.0660(10) Uani d . 1 . .
O O1 0.2341(5) 0.2609(6) 0.8891(4) 0.0937(12) Uani d . 1 . .
O O2 0.0411(5) 0.1719(7) 0.6875(4) 0.1038(14) Uani d . 1 . .
C C8 0.3870(6) 0.2659(6) 0.6875(4) 0.0514(9) Uani d . 1 . .
C C1 0.7334(6) 0.2408(6) 0.2327(4) 0.0567(10) Uani d . 1 . .
C C5 0.4097(6) 0.1824(7) 0.2989(4) 0.0631(12) Uani d . 1 . .
H H5 0.2712 0.1456 0.2720 0.076 Uiso calc R 1 . .
C C7 0.3513(6) 0.2154(7) 0.5461(4) 0.0594(11) Uani d . 1 . .
H H7 0.2165 0.1633 0.5051 0.071 Uiso calc R 1 . .
C C4 0.4907(6) 0.2283(6) 0.4430(4) 0.0524(10) Uani d . 1 . .
C C3 0.6976(6) 0.2770(8) 0.4767(5) 0.0776(15) Uani d . 1 . .
H H3 0.7569 0.3055 0.5720 0.093 Uiso calc R 1 . .
C C9 0.5777(7) 0.3501(9) 0.7900(5) 0.0825(16) Uani d . 1 . .
H H9A 0.6349 0.2476 0.7987 0.099 Uiso calc R 1 . .
H H9B 0.5528 0.4165 0.8825 0.099 Uiso calc R 1 . .
H H9C 0.6694 0.4409 0.7555 0.099 Uiso calc R 1 . .
C C2 0.8179(6) 0.2840(8) 0.3723(5) 0.0742(14) Uani d . 1 . .
H H2 0.9565 0.3183 0.3976 0.089 Uiso calc R 1 . .
C C6 0.5299(6) 0.1901(7) 0.1943(4) 0.0680(13) Uani d . 1 . .
H H6 0.4727 0.1609 0.0985 0.082 Uiso calc R 1 . .

loop_
_atom_site_aniso_label
_atom_site_aniso_U_11
_atom_site_aniso_U_22
_atom_site_aniso_U_33
_atom_site_aniso_U_12
_atom_site_aniso_U_13
_atom_site_aniso_U_23
Br1 0.0560(3) 0.1058(5) 0.0598(3) 0.0136(2) 0.0153(2) 0.0237(3)
N1 0.055(2) 0.081(3) 0.055(2) 0.0147(19) 0.0103(18) 0.014(2)
O1 0.076(2) 0.142(4) 0.056(2) 0.019(2) 0.0205(17) 0.025(2)
O2 0.0467(19) 0.173(4) 0.074(2) 0.017(2) 0.0114(17) 0.020(2)
C8 0.045(2) 0.056(3) 0.050(2) 0.0112(18) 0.0092(17) 0.0142(19)
C1 0.052(2) 0.066(3) 0.052(2) 0.013(2) 0.0100(19) 0.019(2)
C5 0.042(2) 0.087(3) 0.050(2) 0.012(2) -0.0015(18) 0.012(2)
C7 0.043(2) 0.077(3) 0.051(2) 0.015(2) 0.0032(17) 0.012(2)
C4 0.042(2) 0.064(3) 0.048(2) 0.0140(19) 0.0039(16) 0.013(2)
C3 0.050(2) 0.134(5) 0.044(2) 0.024(3) -0.0013(19) 0.022(3)
C9 0.052(3) 0.122(5) 0.055(3) 0.008(3) 0.003(2) 0.015(3)
C2 0.038(2) 0.123(4) 0.055(3) 0.018(2) 0.0015(19) 0.022(3)
C6 0.047(2) 0.103(4) 0.045(2) 0.013(2) 0.0013(18) 0.017(2)

loop_
_atom_type_symbol
_atom_type_description
_atom_type_scat_dispersion_real
_atom_type_scat_dispersion_imag
_atom_type_scat_source
C C 0.0033 0.0016 'International Tables Vol C Tables 4.2.6.8 and 6.1.1.4'
H H 0.0000 0.0000 'International Tables Vol C Tables 4.2.6.8 and 6.1.1.4'
N N 0.0061 0.0033 'International Tables Vol C Tables 4.2.6.8 and 6.1.1.4'
O O 0.0106 0.0060 'International Tables Vol C Tables 4.2.6.8 and 6.1.1.4'
Br Br -0.2901 2.4595 'International Tables Vol C Tables 4.2.6.8 and 6.1.1.4'

loop_
_geom_angle_atom_site_label_1
_geom_angle_atom_site_label_2
_geom_angle_atom_site_label_3
_geom_angle_site_symmetry_1
_geom_angle_site_symmetry_3
_geom_angle
_geom_angle_publ_flag
O2 N1 O1 . . 122.1(4) ?
O2 N1 C8 . . 119.7(4) ?
O1 N1 C8 . . 118.2(4) ?
C7 C8 C9 . . 130.9(4) ?
C7 C8 N1 . . 115.8(4) ?
C9 C8 N1 . . 113.2(3) ?
C2 C1 C6 . . 120.5(4) ?
C2 C1 Br1 . . 119.2(3) ?
C6 C1 Br1 . . 120.3(3) ?
C6 C5 C4 . . 121.6(4) ?
C6 C5 H5 . . 119.2 ?
C4 C5 H5 . . 119.2 ?
C8 C7 C4 . . 130.1(4) ?
C8 C7 H7 . . 115.0 ?
C4 C7 H7 . . 115.0 ?
C3 C4 C5 . . 116.9(4) ?
C3 C4 C7 . . 125.4(4) ?
C5 C4 C7 . . 117.7(4) ?
C2 C3 C4 . . 121.6(4) ?
C2 C3 H3 . . 119.2 ?
C4 C3 H3 . . 119.2 ?
C8 C9 H9A . . 109.5 ?
C8 C9 H9B . . 109.5 ?
H9A C9 H9B . . 109.5 ?
C8 C9 H9C . . 109.5 ?
H9A C9 H9C . . 109.5 ?
H9B C9 H9C . . 109.5 ?
C1 C2 C3 . . 119.9(4) ?
C1 C2 H2 . . 120.0 ?
C3 C2 H2 . . 120.0 ?
C1 C6 C5 . . 119.5(4) ?
C1 C6 H6 . . 120.2 ?
C5 C6 H6 . . 120.2 ?

loop_
_geom_bond_atom_site_label_1
_geom_bond_atom_site_label_2
_geom_bond_site_symmetry_2
_geom_bond_distance
_geom_bond_publ_flag
Br1 C1 . 1.902(4) ?
N1 O2 . 1.214(5) ?
N1 O1 . 1.217(4) ?
N1 C8 . 1.488(5) ?
C8 C7 . 1.314(5) ?
C8 C9 . 1.478(6) ?
C1 C2 . 1.357(6) ?
C1 C6 . 1.366(6) ?
C5 C6 . 1.381(6) ?
C5 C4 . 1.388(5) ?
C5 H5 . 0.9300 ?
C7 C4 . 1.466(5) ?
C7 H7 . 0.9300 ?
C4 C3 . 1.385(6) ?
C3 C2 . 1.380(6) ?
C3 H3 . 0.9300 ?
C9 H9A . 0.9600 ?
C9 H9B . 0.9600 ?
C9 H9C . 0.9600 ?
C2 H2 . 0.9300 ?
C6 H6 . 0.9300 ?

loop_
_geom_torsion_atom_site_label_1
_geom_torsion_atom_site_label_2
_geom_torsion_atom_site_label_3
_geom_torsion_atom_site_label_4
_geom_torsion_site_symmetry_1
_geom_torsion_site_symmetry_2
_geom_torsion_site_symmetry_3
_geom_torsion_site_symmetry_4
_geom_torsion
_geom_torsion_publ_flag
O2 N1 C8 C7 . . . . -4.8(6) ?
O1 N1 C8 C7 . . . . 174.2(5) ?
O2 N1 C8 C9 . . . . 176.1(5) ?
O1 N1 C8 C9 . . . . -4.9(6) ?
C9 C8 C7 C4 . . . . -0.7(9) ?
N1 C8 C7 C4 . . . . -179.7(4) ?
C6 C5 C4 C3 . . . . -1.8(7) ?
C6 C5 C4 C7 . . . . -179.8(4) ?
C8 C7 C4 C3 . . . . 8.7(8) ?
C8 C7 C4 C5 . . . . -173.5(5) ?
C5 C4 C3 C2 . . . . 1.5(8) ?
C7 C4 C3 C2 . . . . 179.4(5) ?
C6 C1 C2 C3 . . . . -0.1(8) ?
Br1 C1 C2 C3 . . . . -179.5(4) ?
C4 C3 C2 C1 . . . . -0.6(8) ?
C2 C1 C6 C5 . . . . -0.2(8) ?
Br1 C1 C6 C5 . . . . 179.2(4) ?
C4 C5 C6 C1 . . . . 1.1(8) ?

loop_
_cod_related_entry_id
_cod_related_entry_database
_cod_related_entry_code
1 ChemSpider 10642068
